data_4066532
loop_
_publ_author_name
'Tse, Sunny Kai San'
'Bai, Wei'
'Sung, Herman Ho-Yung'
'Williams, Ian Duncan'
'Jia, Guochen'

_publ_section_title
;
 Substituted Cyclopentadienyl Osmium Complexes from the Reactions of
 OsH3Cl(PPh3)3with Fulvenes and Cyclopentadienes
;
_journal_issue 16
_journal_name_full Organometallics
_journal_page_first 3571
_journal_paper_doi 10.1021/om1005066
_journal_volume 29
_journal_year 2010
_chemical_formula_sum 'C49 H51 Cl3 Os P2'
_chemical_formula_weight 998.39
_chemical_name_systematic
; 
 ? 
;
_space_group_IT_number 2
_symmetry_cell_setting triclinic
_symmetry_space_group_name_Hall '-P 1'
_symmetry_space_group_name_H-M 'P -1'
_atom_sites_solution_hydrogens geom
_atom_sites_solution_primary direct
_atom_sites_solution_secondary difmap
_audit_creation_method SHELXL-97
_cell_angle_alpha 78.940(2)
_cell_angle_beta 71.202(3)
_cell_angle_gamma 87.621(2)
_cell_formula_units_Z 2
_cell_length_a 10.8929(3)
_cell_length_b 12.7255(3)
_cell_length_c 16.4403(5)
_cell_measurement_reflns_used 20280
_cell_measurement_temperature 173(2)
_cell_measurement_theta_max 71.13
_cell_measurement_theta_min 2.88
_cell_volume 2116.78(11)
_computing_structure_refinement 'SHELXL-97 (Sheldrick, 1997)'
_computing_structure_solution 'SHELXS-97 (Sheldrick, 1990)'
_diffrn_ambient_temperature 173(2)
_diffrn_measured_fraction_theta_full 0.933
_diffrn_measured_fraction_theta_max 0.933
_diffrn_radiation_monochromator graphite
_diffrn_radiation_source 'fine-focus sealed tube'
_diffrn_radiation_type CuK\a
_diffrn_radiation_wavelength 1.54178
_diffrn_reflns_av_R_equivalents 0.0252
_diffrn_reflns_av_sigmaI/netI 0.0222
_diffrn_reflns_limit_h_max 13
_diffrn_reflns_limit_h_min -13
_diffrn_reflns_limit_k_max 15
_diffrn_reflns_limit_k_min -15
_diffrn_reflns_limit_l_max 18
_diffrn_reflns_limit_l_min -20
_diffrn_reflns_number 27991
_diffrn_reflns_theta_full 71.28
_diffrn_reflns_theta_max 71.28
_diffrn_reflns_theta_min 3.54
_exptl_absorpt_coefficient_mu 8.401
_exptl_absorpt_correction_T_max 1.00
_exptl_absorpt_correction_T_min 0.57
_exptl_absorpt_correction_type multi-scan
_exptl_absorpt_process_details SADABS
_exptl_crystal_colour yellow
_exptl_crystal_density_diffrn 1.566
_exptl_crystal_density_method 'not measured'
_exptl_crystal_description block
_exptl_crystal_F_000 1004
_exptl_crystal_size_max 0.20
_exptl_crystal_size_mid 0.18
_exptl_crystal_size_min 0.10
_refine_diff_density_max 0.932
_refine_diff_density_min -0.958
_refine_diff_density_rms 0.073
_refine_ls_extinction_method none
_refine_ls_goodness_of_fit_ref 1.002
_refine_ls_hydrogen_treatment constr
_refine_ls_matrix_type full
_refine_ls_number_parameters 519
_refine_ls_number_reflns 7679
_refine_ls_number_restraints 2
_refine_ls_restrained_S_all 1.002
_refine_ls_R_factor_all 0.0230
_refine_ls_R_factor_gt 0.0210
_refine_ls_shift/su_max 0.023
_refine_ls_shift/su_mean 0.000
_refine_ls_structure_factor_coef Fsqd
_refine_ls_weighting_details 'calc w=1/[\s^2^(Fo^2^)+(0.0390P)^2^+0.0000P] where P=(Fo^2^+2Fc^2^)/3'
_refine_ls_weighting_scheme calc
_refine_ls_wR_factor_gt 0.0519
_refine_ls_wR_factor_ref 0.0523
_reflns_number_gt 6981
_reflns_number_total 7679
_reflns_threshold_expression >2sigma(I)
_cod_data_source_file om1005066_si_001.cif
_cod_data_source_block Complex6
_cod_depositor_comments
;
The following automatic conversions were performed:

'_symmetry_cell_setting' value 'Triclinic' changed to 'triclinic'
according to /home/saulius/struct/CIF-dictionaries/cif_core.dic
dictionary named 'cif_core.dic' version 2.4.1 from 2010-06-29.

Automatic conversion script
Id: cif_fix_values 1715 2011-07-08 13:25:40Z adriana 
;
_cod_original_cell_volume 2116.78(10)
_cod_original_sg_symbol_H-M P-1
_cod_database_code 4066532

loop_
_symmetry_equiv_pos_as_xyz
'x, y, z'
'-x, -y, -z'

loop_
_atom_site_label
_atom_site_type_symbol
_atom_site_fract_x
_atom_site_fract_y
_atom_site_fract_z
_atom_site_U_iso_or_equiv
_atom_site_adp_type
_atom_site_occupancy
_atom_site_symmetry_multiplicity
_atom_site_calc_flag
_atom_site_refinement_flags
_atom_site_disorder_assembly
_atom_site_disorder_group
Os1 Os 0.465727(9) 0.261298(7) 0.216059(7) 0.01964(4) Uani 1 1 d . . .
Cl1 Cl 0.61440(6) 0.21086(4) 0.30194(4) 0.02769(12) Uani 1 1 d . . .
P1 P 0.31964(6) 0.31249(4) 0.33910(4) 0.02188(12) Uani 1 1 d . . .
P2 P 0.38901(6) 0.08647(4) 0.24116(4) 0.02122(12) Uani 1 1 d . . .
C1 C 0.6425(2) 0.31618(18) 0.10035(16) 0.0247(5) Uani 1 1 d . . .
C2 C 0.5839(2) 0.40765(18) 0.13765(16) 0.0248(5) Uani 1 1 d . . .
C3 C 0.4577(2) 0.41885(18) 0.12800(16) 0.0251(5) Uani 1 1 d . . .
C4 C 0.4355(2) 0.33243(19) 0.08860(16) 0.0254(5) Uani 1 1 d . . .
C5 C 0.5523(2) 0.27179(18) 0.06937(16) 0.0241(5) Uani 1 1 d . . .
C6 C 0.7813(3) 0.2863(2) 0.08446(19) 0.0333(6) Uani 1 1 d . . .
H6A H 0.7915 0.2104 0.0778 0.040 Uiso 1 1 calc R . .
H6B H 0.8075 0.2941 0.1354 0.040 Uiso 1 1 calc R . .
C7 C 0.8691(3) 0.3580(2) 0.0016(2) 0.0415(7) Uani 1 1 d . . .
H7A H 0.8451 0.3470 -0.0494 0.050 Uiso 1 1 calc R . .
H7B H 0.8539 0.4339 0.0072 0.050 Uiso 1 1 calc R . .
C8 C 1.0119(3) 0.3355(4) -0.0148(3) 0.0656(11) Uani 1 1 d . . .
H8A H 1.0633 0.3838 -0.0678 0.098 Uiso 1 1 calc R . .
H8B H 1.0281 0.2611 -0.0225 0.098 Uiso 1 1 calc R . .
H8C H 1.0365 0.3469 0.0352 0.098 Uiso 1 1 calc R . .
C9 C 0.6530(3) 0.4833(2) 0.16829(19) 0.0317(6) Uani 1 1 d . . .
H9A H 0.7126 0.5297 0.1176 0.048 Uiso 1 1 calc R . .
H9B H 0.7021 0.4424 0.2038 0.048 Uiso 1 1 calc R . .
H9C H 0.5895 0.5272 0.2035 0.048 Uiso 1 1 calc R . .
C10 C 0.3748(3) 0.5143(2) 0.14014(19) 0.0317(6) Uani 1 1 d . . .
H10A H 0.3943 0.5649 0.0844 0.048 Uiso 1 1 calc R . .
H10B H 0.3923 0.5489 0.1838 0.048 Uiso 1 1 calc R . .
H10C H 0.2833 0.4918 0.1603 0.048 Uiso 1 1 calc R . .
C11 C 0.3286(3) 0.3273(2) 0.04989(18) 0.0327(6) Uani 1 1 d . . .
H11A H 0.3615 0.3544 -0.0133 0.049 Uiso 1 1 calc R . .
H11B H 0.2565 0.3713 0.0769 0.049 Uiso 1 1 calc R . .
H11C H 0.2982 0.2529 0.0609 0.049 Uiso 1 1 calc R . .
C12 C 0.5829(3) 0.1895(2) 0.01201(19) 0.0348(6) Uani 1 1 d . . .
H12A H 0.6249 0.2245 -0.0489 0.052 Uiso 1 1 calc R . .
H12B H 0.5025 0.1533 0.0168 0.052 Uiso 1 1 calc R . .
H12C H 0.6414 0.1368 0.0306 0.052 Uiso 1 1 calc R . .
C13 C 0.1535(2) 0.34734(18) 0.33855(18) 0.0273(5) Uani 1 1 d . . .
C14 C 0.0605(3) 0.3761(2) 0.4117(2) 0.0354(6) Uani 1 1 d . . .
H14A H 0.0832 0.3798 0.4622 0.043 Uiso 1 1 calc R . .
C15 C -0.0655(3) 0.3993(2) 0.4108(2) 0.0457(8) Uani 1 1 d . . .
H15A H -0.1281 0.4193 0.4605 0.055 Uiso 1 1 calc R . .
C16 C -0.0991(3) 0.3934(2) 0.3380(3) 0.0465(8) Uani 1 1 d . . .
H16A H -0.1852 0.4084 0.3377 0.056 Uiso 1 1 calc R . .
C17 C -0.0084(3) 0.3660(2) 0.2654(2) 0.0430(7) Uani 1 1 d . . .
H17A H -0.0317 0.3624 0.2150 0.052 Uiso 1 1 calc R . .
C18 C 0.1172(3) 0.3434(2) 0.2660(2) 0.0321(6) Uani 1 1 d . . .
H18A H 0.1794 0.3249 0.2155 0.039 Uiso 1 1 calc R . .
C19 C 0.3742(3) 0.43733(19) 0.36026(17) 0.0284(5) Uani 1 1 d . . .
C20 C 0.4921(3) 0.4406(2) 0.37656(18) 0.0334(6) Uani 1 1 d . . .
H20A H 0.5427 0.3781 0.3783 0.040 Uiso 1 1 calc R . .
C21 C 0.5358(3) 0.5349(2) 0.3902(2) 0.0423(7) Uani 1 1 d . . .
H21A H 0.6149 0.5357 0.4029 0.051 Uiso 1 1 calc R . .
C22 C 0.4649(4) 0.6277(2) 0.3854(2) 0.0488(8) Uani 1 1 d . . .
H22A H 0.4953 0.6919 0.3946 0.059 Uiso 1 1 calc R . .
C23 C 0.3508(4) 0.6262(2) 0.3673(2) 0.0467(8) Uani 1 1 d . . .
H23A H 0.3030 0.6900 0.3629 0.056 Uiso 1 1 calc R . .
C24 C 0.3041(3) 0.5317(2) 0.35536(19) 0.0355(6) Uani 1 1 d . . .
H24A H 0.2241 0.5315 0.3438 0.043 Uiso 1 1 calc R . .
C25 C 0.2768(2) 0.22505(19) 0.44872(17) 0.0257(5) Uani 1 1 d . . .
C26 C 0.3472(3) 0.2243(2) 0.50631(19) 0.0339(6) Uani 1 1 d . . .
H26A H 0.4203 0.2712 0.4900 0.041 Uiso 1 1 calc R . .
C27 C 0.3115(3) 0.1557(2) 0.5872(2) 0.0404(7) Uani 1 1 d . . .
H27A H 0.3603 0.1563 0.6257 0.049 Uiso 1 1 calc R . .
C28 C 0.2059(3) 0.0868(2) 0.6121(2) 0.0382(6) Uani 1 1 d . . .
H28A H 0.1816 0.0403 0.6676 0.046 Uiso 1 1 calc R . .
C29 C 0.1357(3) 0.0863(2) 0.55522(19) 0.0340(6) Uani 1 1 d . . .
H29A H 0.0629 0.0390 0.5718 0.041 Uiso 1 1 calc R . .
C30 C 0.1706(3) 0.15409(19) 0.47459(18) 0.0282(5) Uani 1 1 d . . .
H30A H 0.1218 0.1525 0.4362 0.034 Uiso 1 1 calc R . .
C31 C 0.2610(3) 0.07273(18) 0.19248(18) 0.0274(5) Uani 1 1 d . . .
C32 C 0.1371(3) 0.10515(19) 0.2340(2) 0.0323(6) Uani 1 1 d . . .
H32A H 0.1192 0.1280 0.2883 0.039 Uiso 1 1 calc R . .
C33 C 0.0381(3) 0.1047(2) 0.1971(2) 0.0427(7) Uani 1 1 d . . .
H33A H -0.0463 0.1273 0.2261 0.051 Uiso 1 1 calc R . .
C34 C 0.0634(4) 0.0715(3) 0.1186(3) 0.0510(9) Uani 1 1 d . . .
H34A H -0.0034 0.0716 0.0931 0.061 Uiso 1 1 calc R . .
C35 C 0.1855(4) 0.0380(3) 0.0769(2) 0.0470(8) Uani 1 1 d . . .
H35A H 0.2024 0.0146 0.0229 0.056 Uiso 1 1 calc R . .
C36 C 0.2838(3) 0.0385(2) 0.1134(2) 0.0353(6) Uani 1 1 d . . .
H36A H 0.3676 0.0151 0.0841 0.042 Uiso 1 1 calc R . .
C37 C 0.5092(3) -0.01309(19) 0.19832(17) 0.0270(5) Uani 1 1 d . . .
C38 C 0.4695(3) -0.1139(2) 0.19200(19) 0.0341(6) Uani 1 1 d . . .
H38A H 0.3802 -0.1285 0.2030 0.041 Uiso 1 1 calc R . .
C39 C 0.5597(3) -0.1925(2) 0.1698(2) 0.0403(7) Uani 1 1 d . . .
H39A H 0.5318 -0.2599 0.1647 0.048 Uiso 1 1 calc R . .
C40 C 0.6891(3) -0.1734(2) 0.1551(2) 0.0443(7) Uani 1 1 d . . .
H40A H 0.7505 -0.2273 0.1395 0.053 Uiso 1 1 calc R . .
C41 C 0.7297(3) -0.0752(2) 0.1632(2) 0.0405(7) Uani 1 1 d . . .
H41A H 0.8188 -0.0627 0.1546 0.049 Uiso 1 1 calc R . .
C42 C 0.6409(3) 0.0050(2) 0.18393(18) 0.0307(5) Uani 1 1 d . . .
H42A H 0.6699 0.0725 0.1883 0.037 Uiso 1 1 calc R . .
C43 C 0.3247(2) -0.00057(18) 0.34970(16) 0.0231(5) Uani 1 1 d . . .
C44 C 0.2169(2) -0.06983(19) 0.37448(18) 0.0269(5) Uani 1 1 d . . .
H44A H 0.1650 -0.0668 0.3375 0.032 Uiso 1 1 calc R . .
C45 C 0.1858(3) -0.14283(19) 0.45289(19) 0.0304(6) Uani 1 1 d . . .
H45A H 0.1120 -0.1890 0.4695 0.037 Uiso 1 1 calc R . .
C46 C 0.2609(3) -0.1492(2) 0.50708(18) 0.0313(6) Uani 1 1 d . . .
H46A H 0.2392 -0.1996 0.5606 0.038 Uiso 1 1 calc R . .
C47 C 0.3685(3) -0.0811(2) 0.48243(19) 0.0320(6) Uani 1 1 d . . .
H47A H 0.4205 -0.0850 0.5195 0.038 Uiso 1 1 calc R . .
C48 C 0.4004(3) -0.00806(19) 0.40496(18) 0.0281(5) Uani 1 1 d . . .
H48A H 0.4746 0.0377 0.3889 0.034 Uiso 1 1 calc R . .
C1S C -0.0152(7) 0.6845(5) 0.3152(7) 0.082(2) Uani 0.70 1 d PD A 1
Cl2 Cl -0.13068(19) 0.66763(14) 0.26704(15) 0.1102(6) Uani 0.90 1 d PD A 1
Cl3 Cl 0.1252(3) 0.7591(2) 0.22614(18) 0.1467(9) Uani 0.90 1 d PD A 1
C2S C 0.0095(18) 0.6805(9) 0.3592(8) 0.062(4) Uani 0.30 1 d P B 2
Cl4 Cl 0.0602(13) 0.8024(9) 0.1838(8) 0.142(4) Uani 0.20 1 d P C 2

loop_
_atom_site_aniso_label
_atom_site_aniso_U_11
_atom_site_aniso_U_22
_atom_site_aniso_U_33
_atom_site_aniso_U_23
_atom_site_aniso_U_13
_atom_site_aniso_U_12
Os1 0.01795(6) 0.02035(6) 0.01919(6) 0.00024(4) -0.00592(4) -0.00255(3)
Cl1 0.0248(3) 0.0309(3) 0.0276(3) 0.0022(2) -0.0126(2) -0.0038(2)
P1 0.0198(3) 0.0221(3) 0.0211(3) -0.0020(2) -0.0040(2) -0.0024(2)
P2 0.0204(3) 0.0213(3) 0.0214(3) -0.0010(2) -0.0072(2) -0.0027(2)
C1 0.0233(12) 0.0260(11) 0.0189(12) 0.0042(9) -0.0031(10) -0.0036(9)
C2 0.0260(13) 0.0229(11) 0.0211(12) 0.0042(9) -0.0053(10) -0.0063(9)
C3 0.0278(13) 0.0226(11) 0.0189(12) 0.0066(9) -0.0047(10) -0.0055(9)
C4 0.0279(13) 0.0261(11) 0.0189(12) 0.0029(9) -0.0068(10) -0.0039(9)
C5 0.0254(12) 0.0260(11) 0.0165(12) 0.0032(9) -0.0044(10) -0.0038(9)
C6 0.0210(13) 0.0403(14) 0.0317(15) 0.0032(11) -0.0044(11) -0.0013(10)
C7 0.0246(14) 0.0474(16) 0.0398(17) 0.0057(13) -0.0004(13) -0.0042(12)
C8 0.0236(17) 0.085(3) 0.066(3) 0.008(2) 0.0044(17) -0.0046(16)
C9 0.0325(14) 0.0320(13) 0.0291(14) 0.0008(11) -0.0098(12) -0.0128(10)
C10 0.0331(14) 0.0264(12) 0.0302(14) 0.0013(10) -0.0069(12) 0.0018(10)
C11 0.0358(15) 0.0394(14) 0.0233(14) 0.0045(11) -0.0155(12) -0.0038(11)
C12 0.0426(16) 0.0329(13) 0.0268(14) -0.0056(11) -0.0081(12) -0.0002(11)
C13 0.0236(13) 0.0225(11) 0.0308(14) 0.0011(10) -0.0052(11) -0.0018(9)
C14 0.0324(15) 0.0298(13) 0.0351(16) 0.0013(11) -0.0029(12) 0.0021(11)
C15 0.0281(15) 0.0345(14) 0.056(2) 0.0038(13) 0.0049(14) 0.0035(11)
C16 0.0260(15) 0.0383(15) 0.068(2) 0.0040(15) -0.0137(16) 0.0024(11)
C17 0.0348(16) 0.0405(15) 0.057(2) -0.0013(14) -0.0232(16) -0.0003(12)
C18 0.0276(14) 0.0274(12) 0.0396(16) -0.0008(11) -0.0115(12) -0.0001(10)
C19 0.0329(14) 0.0274(12) 0.0200(12) -0.0034(10) -0.0016(11) -0.0073(10)
C20 0.0356(15) 0.0348(13) 0.0261(14) -0.0022(11) -0.0055(12) -0.0103(11)
C21 0.0475(18) 0.0478(16) 0.0306(16) -0.0063(13) -0.0092(14) -0.0196(13)
C22 0.074(2) 0.0350(15) 0.0350(17) -0.0089(13) -0.0101(16) -0.0210(15)
C23 0.063(2) 0.0295(14) 0.0421(18) -0.0095(13) -0.0073(16) -0.0037(13)
C24 0.0406(16) 0.0288(13) 0.0333(15) -0.0058(11) -0.0062(13) -0.0016(11)
C25 0.0244(13) 0.0261(11) 0.0229(13) -0.0024(10) -0.0038(10) 0.0005(9)
C26 0.0340(15) 0.0357(13) 0.0300(15) 0.0022(11) -0.0110(12) -0.0080(11)
C27 0.0443(17) 0.0449(16) 0.0326(16) 0.0013(12) -0.0174(14) -0.0039(13)
C28 0.0373(16) 0.0402(15) 0.0272(15) 0.0073(12) -0.0046(12) -0.0023(12)
C29 0.0277(14) 0.0316(13) 0.0341(15) 0.0013(11) -0.0016(12) -0.0060(10)
C30 0.0256(13) 0.0271(11) 0.0282(14) -0.0019(10) -0.0054(11) -0.0007(9)
C31 0.0299(14) 0.0231(11) 0.0290(14) 0.0035(10) -0.0132(11) -0.0067(9)
C32 0.0310(14) 0.0260(12) 0.0406(16) 0.0021(11) -0.0167(13) -0.0029(10)
C33 0.0325(16) 0.0355(14) 0.061(2) 0.0062(13) -0.0239(15) -0.0052(11)
C34 0.056(2) 0.0450(16) 0.066(2) 0.0063(15) -0.046(2) -0.0132(14)
C35 0.060(2) 0.0480(17) 0.0421(19) -0.0010(14) -0.0305(17) -0.0145(15)
C36 0.0415(16) 0.0338(13) 0.0324(15) 0.0001(11) -0.0170(13) -0.0089(11)
C37 0.0301(14) 0.0257(11) 0.0233(13) -0.0014(10) -0.0079(11) 0.0012(10)
C38 0.0385(16) 0.0276(12) 0.0339(15) -0.0056(11) -0.0085(13) -0.0006(11)
C39 0.0496(19) 0.0292(13) 0.0388(17) -0.0090(12) -0.0084(14) 0.0041(12)
C40 0.0503(19) 0.0345(14) 0.0405(18) -0.0064(12) -0.0062(15) 0.0154(13)
C41 0.0300(15) 0.0446(16) 0.0398(17) -0.0022(13) -0.0057(13) 0.0072(12)
C42 0.0300(14) 0.0305(12) 0.0279(14) -0.0008(10) -0.0067(11) 0.0000(10)
C43 0.0227(12) 0.0218(10) 0.0224(12) -0.0009(9) -0.0056(10) -0.0019(9)
C44 0.0244(13) 0.0266(11) 0.0281(14) -0.0026(10) -0.0074(11) -0.0031(9)
C45 0.0270(13) 0.0244(11) 0.0360(15) 0.0015(10) -0.0084(12) -0.0051(9)
C46 0.0362(15) 0.0257(12) 0.0261(14) 0.0060(10) -0.0078(12) -0.0033(10)
C47 0.0357(15) 0.0304(12) 0.0303(15) 0.0018(11) -0.0155(12) -0.0002(10)
C48 0.0258(13) 0.0264(11) 0.0317(14) 0.0011(10) -0.0117(11) -0.0043(9)
C1S 0.079(5) 0.052(3) 0.122(7) -0.007(4) -0.051(5) 0.013(3)
Cl2 0.1020(12) 0.0933(10) 0.1420(16) -0.0104(10) -0.0555(12) 0.0069(8)
Cl3 0.1363(19) 0.163(2) 0.1364(19) -0.0250(16) -0.0299(16) -0.0799(16)
C2S 0.130(13) 0.042(6) 0.037(7) -0.019(5) -0.056(8) 0.049(7)
Cl4 0.158(10) 0.145(8) 0.125(8) -0.010(6) -0.061(8) 0.032(7)

loop_
_atom_type_symbol
_atom_type_description
_atom_type_scat_dispersion_real
_atom_type_scat_dispersion_imag
_atom_type_scat_source
C C 0.0181 0.0091 'International Tables Vol C Tables 4.2.6.8 and 6.1.1.4'
H H 0.0000 0.0000 'International Tables Vol C Tables 4.2.6.8 and 6.1.1.4'
P P 0.2955 0.4335 'International Tables Vol C Tables 4.2.6.8 and 6.1.1.4'
Cl Cl 0.3639 0.7018 'International Tables Vol C Tables 4.2.6.8 and 6.1.1.4'
Os Os -4.9801 6.2216 'International Tables Vol C Tables 4.2.6.8 and 6.1.1.4'

loop_
_geom_angle_atom_site_label_1
_geom_angle_atom_site_label_2
_geom_angle_atom_site_label_3
_geom_angle
C2 Os1 C4 62.87(9)
C2 Os1 C1 37.70(9)
C4 Os1 C1 62.31(9)
C2 Os1 C3 37.21(9)
C4 Os1 C3 37.49(9)
C1 Os1 C3 62.06(9)
C2 Os1 C5 62.20(9)
C4 Os1 C5 37.19(9)
C1 Os1 C5 36.71(9)
C3 Os1 C5 61.76(9)
C2 Os1 P1 106.44(7)
C4 Os1 P1 115.58(7)
C1 Os1 P1 143.32(6)
C3 Os1 P1 93.68(7)
C5 Os1 P1 152.53(6)
C2 Os1 P2 155.32(7)
C4 Os1 P2 102.42(6)
C1 Os1 P2 118.77(6)
C3 Os1 P2 138.02(6)
C5 Os1 P2 93.89(6)
P1 Os1 P2 97.76(2)
C2 Os1 Cl1 92.75(6)
C4 Os1 Cl1 149.34(7)
C1 Os1 Cl1 87.04(6)
C3 Os1 Cl1 127.90(6)
C5 Os1 Cl1 116.31(6)
P1 Os1 Cl1 87.94(2)
P2 Os1 Cl1 92.884(19)
C13 P1 C19 101.15(12)
C13 P1 C25 98.11(11)
C19 P1 C25 101.93(11)
C13 P1 Os1 118.81(9)
C19 P1 Os1 111.47(9)
C25 P1 Os1 122.14(8)
C43 P2 C31 101.86(11)
C43 P2 C37 92.79(11)
C31 P2 C37 103.20(12)
C43 P2 Os1 125.13(8)
C31 P2 Os1 113.59(8)
C37 P2 Os1 116.53(8)
C5 C1 C2 108.3(2)
C5 C1 C6 126.3(2)
C2 C1 C6 124.8(2)
C5 C1 Os1 72.41(14)
C2 C1 Os1 70.66(14)
C6 C1 Os1 130.22(17)
C3 C2 C1 107.3(2)
C3 C2 C9 127.5(2)
C1 C2 C9 124.6(2)
C3 C2 Os1 72.08(13)
C1 C2 Os1 71.64(13)
C9 C2 Os1 128.03(18)
C2 C3 C4 108.5(2)
C2 C3 C10 125.4(2)
C4 C3 C10 125.2(2)
C2 C3 Os1 70.71(13)
C4 C3 Os1 70.70(13)
C10 C3 Os1 133.30(18)
C5 C4 C3 107.3(2)
C5 C4 C11 125.0(2)
C3 C4 C11 125.3(2)
C5 C4 Os1 72.52(13)
C3 C4 Os1 71.80(13)
C11 C4 Os1 135.06(18)
C1 C5 C4 108.5(2)
C1 C5 C12 125.2(2)
C4 C5 C12 125.4(2)
C1 C5 Os1 70.89(14)
C4 C5 Os1 70.29(14)
C12 C5 Os1 133.16(17)
C1 C6 C7 110.5(2)
C8 C7 C6 112.8(3)
C18 C13 C14 118.3(2)
C18 C13 P1 120.5(2)
C14 C13 P1 121.2(2)
C15 C14 C13 120.4(3)
C16 C15 C14 120.0(3)
C17 C16 C15 120.2(3)
C16 C17 C18 119.8(3)
C13 C18 C17 121.3(3)
C20 C19 C24 118.3(2)
C20 C19 P1 119.9(2)
C24 C19 P1 121.7(2)
C21 C20 C19 120.4(3)
C22 C21 C20 120.6(3)
C23 C22 C21 119.6(3)
C22 C23 C24 120.6(3)
C23 C24 C19 120.5(3)
C26 C25 C30 118.0(2)
C26 C25 P1 123.29(19)
C30 C25 P1 118.68(19)
C27 C26 C25 120.7(3)
C28 C27 C26 120.7(3)
C27 C28 C29 119.2(3)
C30 C29 C28 120.6(2)
C29 C30 C25 120.9(2)
C32 C31 C36 118.2(2)
C32 C31 P2 118.1(2)
C36 C31 P2 123.6(2)
C31 C32 C33 121.0(3)
C34 C33 C32 119.7(3)
C33 C34 C35 120.1(3)
C34 C35 C36 120.2(3)
C35 C36 C31 120.8(3)
C42 C37 C38 118.4(2)
C42 C37 P2 119.94(19)
C38 C37 P2 121.0(2)
C39 C38 C37 120.5(3)
C40 C39 C38 120.5(3)
C39 C40 C41 119.8(3)
C40 C41 C42 120.4(3)
C41 C42 C37 120.3(3)
C48 C43 C44 118.5(2)
C48 C43 P2 116.64(18)
C44 C43 P2 124.14(19)
C45 C44 C43 120.2(2)
C46 C45 C44 120.8(2)
C45 C46 C47 119.2(2)
C48 C47 C46 120.7(2)
C47 C48 C43 120.6(2)
Cl2 C1S Cl3 106.3(5)

loop_
_geom_bond_atom_site_label_1
_geom_bond_atom_site_label_2
_geom_bond_distance
Os1 C2 2.235(2)
Os1 C4 2.238(2)
Os1 C1 2.248(2)
Os1 C3 2.253(2)
Os1 C5 2.268(2)
Os1 P1 2.3224(6)
Os1 P2 2.3234(5)
Os1 Cl1 2.4632(6)
P1 C13 1.848(3)
P1 C19 1.850(2)
P1 C25 1.853(3)
P2 C43 1.844(2)
P2 C31 1.846(2)
P2 C37 1.851(3)
C1 C5 1.422(3)
C1 C2 1.448(4)
C1 C6 1.496(4)
C2 C3 1.432(3)
C2 C9 1.495(3)
C3 C4 1.444(3)
C3 C10 1.488(3)
C4 C5 1.437(4)
C4 C11 1.505(3)
C5 C12 1.498(4)
C6 C7 1.536(4)
C7 C8 1.515(4)
C13 C18 1.382(4)
C13 C14 1.399(4)
C14 C15 1.396(4)
C15 C16 1.376(5)
C16 C17 1.376(5)
C17 C18 1.390(4)
C19 C20 1.398(4)
C19 C24 1.400(4)
C20 C21 1.391(4)
C21 C22 1.388(5)
C22 C23 1.370(5)
C23 C24 1.396(4)
C25 C26 1.396(4)
C25 C30 1.398(3)
C26 C27 1.389(4)
C27 C28 1.379(4)
C28 C29 1.387(4)
C29 C30 1.382(4)
C31 C32 1.388(4)
C31 C36 1.395(4)
C32 C33 1.398(4)
C33 C34 1.375(5)
C34 C35 1.378(5)
C35 C36 1.386(4)
C37 C42 1.398(4)
C37 C38 1.404(3)
C38 C39 1.387(4)
C39 C40 1.375(5)
C40 C41 1.386(4)
C41 C42 1.390(4)
C43 C48 1.399(3)
C43 C44 1.400(3)
C44 C45 1.387(4)
C45 C46 1.380(4)
C46 C47 1.391(4)
C47 C48 1.376(4)
C1S Cl2 1.728(8)
C1S Cl3 1.878(9)
